data_7209943
loop_
_publ_author_name
'Vlad, Angelica'
'Zaltariov, Mirela-Fernanda'
'Shova, Sergiu'
'Novitchi, Ghenadie'
'Varganici, Cristian-Dragos'
'Train, Cyrille'
'Cazacu, Maria'

_publ_section_title
;
 Flexible linkers and dinuclear metallic nodes build up an original
 metal--organic framework
;
_journal_issue 26
_journal_name_full CrystEngComm
_journal_page_first 5368
_journal_paper_doi 10.1039/c3ce40506k
_journal_volume 15
_journal_year 2013
_chemical_formula_moiety '0.5(C72 H128 Cu4 N16 O20 Si8), C12 H26 O5 Si2'
_chemical_formula_sum 'C48 H90 Cu2 N8 O15 Si6'
_chemical_formula_weight 1314.90
_chemical_name_systematic
;
?
;
_space_group_crystal_system monoclinic
_space_group_IT_number 15
_space_group_name_Hall '-C 2yc'
_space_group_name_H-M_alt 'C 1 2/c 1'
_symmetry_space_group_name_Hall '-C 2yc'
_symmetry_space_group_name_H-M 'C 1 2/c 1'
_atom_sites_solution_hydrogens geom
_atom_sites_solution_primary direct
_atom_sites_solution_secondary difmap
_audit_creation_date 2013-03-14
_audit_creation_method
;
Olex2 1.2
(compiled Dec 5 2012 16:20:19, GUI svn.r4385)
;
_cell_angle_alpha 90.00
_cell_angle_beta 97.896(10)
_cell_angle_gamma 90.00
_cell_formula_units_Z 4
_cell_length_a 43.423(5)
_cell_length_b 10.0020(10)
_cell_length_c 16.5770(18)
_cell_measurement_reflns_used 3193
_cell_measurement_temperature 293(2)
_cell_measurement_theta_max 29.1834
_cell_measurement_theta_min 2.3928
_cell_volume 7131.4(13)
_computing_cell_refinement
;
CrysAlisPro, Agilent Technologies,
Version 1.171.35.21 (release 20-01-2012 CrysAlis171 .NET)
(compiled Jan 23 2012,18:06:46)
;
_computing_data_collection
;
CrysAlisPro, Agilent Technologies,
Version 1.171.35.21 (release 20-01-2012 CrysAlis171 .NET)
(compiled Jan 23 2012,18:06:46)
;
_computing_data_reduction
;
CrysAlisPro, Agilent Technologies,
Version 1.171.35.21 (release 20-01-2012 CrysAlis171 .NET)
(compiled Jan 23 2012,18:06:46)
;
_computing_molecular_graphics
;
O. V. Dolomanov, L. J. Bourhis, R. J. Gildea, J. A. K. Howard and H. Puschmann,
OLEX2: a complete structure solution, refinement and analysis program.
J. Appl. Cryst. (2009). 42, 339-341.
;
_computing_publication_material
;
O. V. Dolomanov, L. J. Bourhis, R. J. Gildea, J. A. K. Howard and H. Puschmann,
OLEX2: a complete structure solution, refinement and analysis program.
J. Appl. Cryst. (2009). 42, 339-341.
;
_computing_structure_refinement
;
SHELXL, G.M. Sheldrick, Acta Cryst.
(2008). A64, 112-122
;
_computing_structure_solution
;
SHELXS, G.M. Sheldrick, Acta Cryst.
(2008). A64, 112-122
;
_diffrn_ambient_temperature 293(2)
_diffrn_detector_area_resol_mean 16.1593
_diffrn_measured_fraction_theta_full 0.998
_diffrn_measured_fraction_theta_max 0.998
_diffrn_measurement_details
;
1 omega -21.00 11.25 0.7500 60.0000
omega____ theta____ kappa____ phi______ frames
- -17.0127 -99.0000 120.0000 43

2 omega -74.00 -36.50 0.7500 60.0000
omega____ theta____ kappa____ phi______ frames
- -17.0127 -178.0000 120.0000 50

3 omega -25.00 3.50 0.7500 60.0000
omega____ theta____ kappa____ phi______ frames
- -17.0127 -99.0000 60.0000 38

4 omega -6.00 76.50 0.7500 60.0000
omega____ theta____ kappa____ phi______ frames
- 19.6690 38.0000 0.0000 110

5 omega 36.00 95.25 0.7500 60.0000
omega____ theta____ kappa____ phi______ frames
- 19.6690 178.0000 -150.0000 79

6 omega -53.00 42.25 0.7500 60.0000
omega____ theta____ kappa____ phi______ frames
- 19.6690 -38.0000 0.0000 127

7 omega -53.00 29.50 0.7500 60.0000
omega____ theta____ kappa____ phi______ frames
- 19.6690 -19.0000 -120.0000 110
;
_diffrn_measurement_device_type 'Xcalibur, Eos'
_diffrn_measurement_method '\w scans'
_diffrn_orient_matrix_UB_11 0.0145998000
_diffrn_orient_matrix_UB_12 -0.0327741000
_diffrn_orient_matrix_UB_13 0.0070348000
_diffrn_orient_matrix_UB_21 0.0049693000
_diffrn_orient_matrix_UB_22 0.0357932000
_diffrn_orient_matrix_UB_23 -0.0328195000
_diffrn_orient_matrix_UB_31 0.0058186000
_diffrn_orient_matrix_UB_32 0.0517755000
_diffrn_orient_matrix_UB_33 0.0271769000
_diffrn_radiation_monochromator graphite
_diffrn_radiation_type 'Mo K\a'
_diffrn_radiation_wavelength 0.7107
_diffrn_reflns_av_R_equivalents 0.1107
_diffrn_reflns_av_unetI/netI 0.1129
_diffrn_reflns_limit_h_max 51
_diffrn_reflns_limit_h_min -45
_diffrn_reflns_limit_k_max 11
_diffrn_reflns_limit_k_min -11
_diffrn_reflns_limit_l_max 19
_diffrn_reflns_limit_l_min -19
_diffrn_reflns_number 25327
_diffrn_reflns_theta_full 25.00
_diffrn_reflns_theta_max 25.00
_diffrn_reflns_theta_min 2.40
_diffrn_source 'Enhance (Mo) X-ray Source'
_exptl_absorpt_coefficient_mu 0.756
_exptl_absorpt_correction_T_max 1.00000
_exptl_absorpt_correction_T_min 0.83950
_exptl_absorpt_correction_type multi-scan
_exptl_absorpt_process_details
;
CrysAlisPro, Agilent Technologies,
Version 1.171.35.21 (release 20-01-2012 CrysAlis171 .NET)
(compiled Jan 23 2012,18:06:46)
Empirical absorption correction using spherical harmonics,
implemented in SCALE3 ABSPACK scaling algorithm.
;
_exptl_crystal_colour 'clear light blue'
_exptl_crystal_colour_lustre clear
_exptl_crystal_colour_modifier light
_exptl_crystal_colour_primary blue
_exptl_crystal_density_diffrn 1.225
_exptl_crystal_density_method 'not measured'
_exptl_crystal_description prism
_exptl_crystal_F_000 2784
_exptl_crystal_size_max 0.15
_exptl_crystal_size_mid 0.1
_exptl_crystal_size_min 0.1
_refine_diff_density_max 0.658
_refine_diff_density_min -0.616
_refine_diff_density_rms 0.088
_refine_ls_extinction_method none
_refine_ls_goodness_of_fit_ref 1.018
_refine_ls_hydrogen_treatment mixed
_refine_ls_matrix_type full
_refine_ls_number_parameters 341
_refine_ls_number_reflns 6251
_refine_ls_number_restraints 59
_refine_ls_restrained_S_all 1.029
_refine_ls_R_factor_all 0.1679
_refine_ls_R_factor_gt 0.0951
_refine_ls_shift/su_max 0.000
_refine_ls_shift/su_mean 0.000
_refine_ls_structure_factor_coef Fsqd
_refine_ls_weighting_details 'calc w=1/[\s^2^(Fo^2^)+(0.1349P)^2^+3.3947P] where P=(Fo^2^+2Fc^2^)/3'
_refine_ls_weighting_scheme calc
_refine_ls_wR_factor_gt 0.2342
_refine_ls_wR_factor_ref 0.2736
_reflns_number_gt 3358
_reflns_number_total 6251
_reflns_threshold_expression >2sigma(I)
_cod_data_source_file c3ce40506k.txt
_cod_data_source_block an_1368_av
_cod_original_cell_volume 7131.3(14)
_cod_database_code 7209943
_chemical_oxdiff_formula 'C15 H15 O5 Si2 N2 Cu Cl2'
_chemical_oxdiff_usercomment AV_115_reluare
_reflns_odcompleteness_completeness 99.90
_reflns_odcompleteness_iscentric 1
_reflns_odcompleteness_theta 26.32
_olex2_refinement_description
;
1. Fixed Uiso
At 1.2 times of:
{H8A,H8B} of C8, {H9A,H9B} of C9, {H10A,H10B} of C10, H2A of C2, H3 of C3,
H4A of C4, H5 of C5, H6 of C6, H1 of C1, H2 of N2, {H15A,H15B} of C15, {H15C,
H15D} of C15X, {H16A,H16B} of C16, {H16C,H16D} of C16X, {H17C,H17D,H17A,H17B}
of C17, {H20A,H20B,H20C,H20D} of C20, {H21A,H21B} of C21, {H21C,H21D} of C21X,
{H22A,H22B} of C22, {H22C,H22D} of C22X
At 1.5 times of:
{H11A,H11B,H11C} of C11, H4 of N4, H7 of O7, {H12A,H12B,H12C} of C12, {H12D,
H12E,H12F} of C12X, {H13A,H13B,H13C} of C13, {H14A,H14B,H14C} of C14, {H14D,
H14E,H14F} of C14X, {H23A,H23B,H23C} of C23, {H23D,H23E,H23F} of C23X, {H24A,
H24B,H24C} of C24, {H24D,H24E,H24F} of C24X
2. Restrained distances
Si3X-O8 = Si3-O8
1.7 with sigma of 0.02
Si3X-C22X = Si3-C22
1.85 with sigma of 0.01
C21-C20 = C21X-C20 = C21X-C22X = C21-C22
1.52 with sigma of 0.01
C16X-C17 = C16-C17 = C15-C16 = C15X-C16X
1.52 with sigma of 0.01
Si3-C24 = Si3X-C24X = Si3X-C23X = Si3-C23
1.54 with sigma of 0.01
Si3X-O8
with sigma of 0.001
Si3-O8 ~ Si3X_$1-O8
with sigma of 0.001
C21-C20 ~ C21X-C20 ~ C21X-C22X ~ C21-C22
with sigma of 0.001
Si3X-C22X ~ Si3-C22
with sigma of 0.001
C16-C17 ~ C16X-C17 ~ C15X-C16X ~ C15-C16
with sigma of 0.001
Si1-C11 ~ Si1-C12X ~ Si1-C12 ~ Si2-C13 ~ Si2-C14X
with sigma of 0.001
Si3-C24 ~ Si3-C23 ~ Si3X-C24X ~ Si3X-C23X
with sigma of 0.001
Si2-C15X_$2 ~ Si2-C15_$2
with sigma of 0.001
3. Uiso/Uaniso restraints and constraints
Uanis(Si3X) ~ Ueq, Uanis(Si3) ~ Ueq: with sigma of 0.01 and sigma for terminal atoms of 0.02
Uiso(C21X) = Uiso(C21) = Uiso(C22) = Uiso(C22X)
Uanis(Si3) = Uanis(Si3X)
Uiso(C15X) = Uiso(C15) = Uiso(C16) = Uiso(C16X)
Uiso(C14) = Uiso(C14X)
Uiso(C12X) = Uiso(C12)
Uiso(C24X) = Uiso(C24) = Uiso(C23) = Uiso(C23X)
4. Others
Fixed Sof: Si3X(0.5) Si3(0.5) O8(0.5) C12(0.5) H12A(0.5) H12B(0.5) H12C(0.5)
C12X(0.5) H12D(0.5) H12E(0.5) H12F(0.5) C14(0.5) H14A(0.5) H14B(0.5) H14C(0.5)
C14X(0.5) H14D(0.5) H14E(0.5) H14F(0.5) C15(0.5) H15A(0.5) H15B(0.5) C15X(0.5)
H15C(0.5) H15D(0.5) C16(0.5) H16A(0.5) H16B(0.5) C16X(0.5) H16C(0.5) H16D(0.5)
H17C(0.5) H17D(0.5) H17A(0.5) H17B(0.5) H20A(0.5) H20B(0.5) H20C(0.5)
H20D(0.5) C21(0.5) H21A(0.5) H21B(0.5) C21X(0.5) H21C(0.5) H21D(0.5) C22(0.5)
H22A(0.5) H22B(0.5) C22X(0.5) H22C(0.5) H22D(0.5) C23(0.5) H23A(0.5) H23B(0.5)
H23C(0.5) C23X(0.5) H23D(0.5) H23E(0.5) H23F(0.5) C24(0.5) H24A(0.5) H24B(0.5)
H24C(0.5) C24X(0.5) H24D(0.5) H24E(0.5) H24F(0.5)
5.a Riding coordinates:
O7(H7), N4(H4), C12(H12A,H12B,H12C), C12X(H12D,H12E,H12F), C13(H13A,H13B,
H13C), C14(H14A,H14B,H14C), C14X(H14D,H14E,H14F), C23(H23A,H23B,H23C),
C23X(H23D,H23E,H23F), C24(H24A,H24B,H24C), C24X(H24D,H24E,H24F)
5.b Secondary CH2 refined with riding coordinates:
C8(H8A,H8B), C9(H9A,H9B), C10(H10A,H10B), C15(H15A,H15B), C15X(H15C,H15D),
C16(H16A,H16B), C16X(H16C,H16D), C17(H17C,H17D), C17(H17A,H17B), C20(H20A,
H20B), C20(H20C,H20D), C21(H21A,H21B), C21X(H21C,H21D), C22(H22A,H22B),
C22X(H22C,H22D)
5.c Aromatic/amide H refined with riding coordinates:
N2(H2), C1(H1), C2(H2A), C3(H3), C4(H4A), C5(H5), C6(H6)
5.d Idealised Me refined as rotating group:
C11(H11A,H11B,H11C)
;

loop_
_space_group_symop_id
_space_group_symop_operation_xyz
1 'x, y, z'
2 '-x, y, -z+1/2'
3 'x+1/2, y+1/2, z'
4 '-x+1/2, y+1/2, -z+1/2'
5 '-x, -y, -z'
6 'x, -y, z-1/2'
7 '-x+1/2, -y+1/2, -z'
8 'x+1/2, -y+1/2, z-1/2'

loop_
_atom_site_label
_atom_site_type_symbol
_atom_site_fract_x
_atom_site_fract_y
_atom_site_fract_z
_atom_site_U_iso_or_equiv
_atom_site_adp_type
_atom_site_occupancy
_atom_site_symmetry_multiplicity
_atom_site_calc_flag
_atom_site_refinement_flags
_atom_site_disorder_assembly
_atom_site_disorder_group
Cu1 Cu 0.234559(19) 0.35334(7) 0.55274(4) 0.0487(3) Uani 1 1 d . . .
Si1 Si 0.41917(7) 0.1382(4) 0.6698(2) 0.1251(13) Uani 1 1 d D . .
Si2 Si 0.39668(11) -0.1301(4) 0.7479(3) 0.1550(17) Uani 1 1 d D . .
Si3X Si 0.4766(3) 0.5708(12) 0.5339(8) 0.174(3) Uani 0.50 1 d PDU . 2
Si3 Si 0.4767(3) 0.6303(12) 0.5134(8) 0.174(3) Uani 0.50 1 d PDU A 1
O1 O 0.27971(11) 0.3729(4) 0.5968(3) 0.0592(13) Uani 1 1 d . . .
O2 O 0.30121(10) 0.2272(5) 0.5198(3) 0.0572(12) Uani 1 1 d . . .
O3 O 0.28229(12) 0.0075(5) 0.8699(3) 0.0705(15) Uani 1 1 d . . .
O4 O 0.30546(12) 0.1990(5) 0.8518(3) 0.0787(16) Uani 1 1 d . . .
O5 O 0.4052(2) 0.0020(11) 0.7018(6) 0.189(4) Uani 1 1 d . B .
O6 O 0.3461(2) 0.5899(10) 0.4767(6) 0.160(3) Uani 1 1 d . . .
O7 O 0.35250(16) 0.6442(6) 0.3571(5) 0.106(2) Uani 1 1 d . . .
H7 H 0.3379 0.7012 0.3565 0.159 Uiso 1 1 d R . .
O8 O 0.4945(5) 0.528(2) 0.4630(13) 0.250(12) Uiso 0.50 1 d PD . .
N1 N 0.22956(14) 0.2201(5) 0.6373(3) 0.0546(14) Uani 1 1 d . . .
N2 N 0.23838(18) 0.0961(6) 0.7466(3) 0.0684(17) Uani 1 1 d . . .
H2 H 0.2480 0.0595 0.7898 0.082 Uiso 1 1 calc R . .
N3 N 0.23769(13) 0.4972(5) 0.4729(3) 0.0521(14) Uani 1 1 d . . .
N4 N 0.25430(18) 0.6598(6) 0.4034(4) 0.0763(19) Uani 1 1 d . . .
H4 H 0.2671 0.7278 0.3884 0.114 Uiso 1 1 d R . .
C1 C 0.20338(19) 0.1519(7) 0.6478(5) 0.069(2) Uani 1 1 d . . .
H1 H 0.1846 0.1568 0.6136 0.083 Uiso 1 1 calc R . .
C2 C 0.2089(3) 0.0758(8) 0.7158(5) 0.085(3) Uani 1 1 d . . .
H2A H 0.1948 0.0202 0.7368 0.102 Uiso 1 1 calc R . .
C3 C 0.25046(18) 0.1835(7) 0.6986(4) 0.0581(18) Uani 1 1 d . . .
H3 H 0.2708 0.2144 0.7073 0.070 Uiso 1 1 calc R . .
C4 C 0.21321(19) 0.5498(8) 0.4208(5) 0.076(2) Uani 1 1 d . . .
H4A H 0.1926 0.5212 0.4155 0.091 Uiso 1 1 calc R . .
C5 C 0.2243(2) 0.6494(8) 0.3791(6) 0.088(3) Uani 1 1 d . . .
H5 H 0.2128 0.7021 0.3397 0.106 Uiso 1 1 calc R . .
C6 C 0.26199(17) 0.5671(7) 0.4615(4) 0.0565(18) Uani 1 1 d . . .
H6 H 0.2819 0.5548 0.4895 0.068 Uiso 1 1 calc R . .
C7 C 0.30249(16) 0.3110(7) 0.5763(4) 0.0492(16) Uani 1 1 d . . .
C8 C 0.33393(16) 0.3421(8) 0.6234(5) 0.069(2) Uani 1 1 d . B .
H8A H 0.3407 0.4281 0.6052 0.082 Uiso 1 1 calc R . .
H8B H 0.3315 0.3510 0.6805 0.082 Uiso 1 1 calc R . .
C9 C 0.35884(17) 0.2434(9) 0.6165(5) 0.076(2) Uani 1 1 d . . .
H9A H 0.3619 0.2374 0.5598 0.092 Uiso 1 1 calc R B .
H9B H 0.3518 0.1566 0.6325 0.092 Uiso 1 1 calc R . .
C10 C 0.3896(2) 0.2720(11) 0.6660(6) 0.112(3) Uani 1 1 d . B .
H10A H 0.3861 0.2916 0.7213 0.135 Uiso 1 1 calc R . .
H10B H 0.3981 0.3520 0.6444 0.135 Uiso 1 1 calc R . .
C11 C 0.4276(3) 0.1013(15) 0.5644(6) 0.185(6) Uani 1 1 d D B .
H11A H 0.4096 0.0626 0.5332 0.277 Uiso 1 1 calc R . .
H11B H 0.4447 0.0397 0.5670 0.277 Uiso 1 1 calc R . .
H11C H 0.4329 0.1827 0.5390 0.277 Uiso 1 1 calc R . .
C12 C 0.4535(6) 0.145(3) 0.7512(16) 0.189(9) Uiso 0.50 1 d PD B 2
H12A H 0.4578 0.2368 0.7666 0.283 Uiso 0.50 1 d PR B 2
H12B H 0.4714 0.1073 0.7315 0.283 Uiso 0.50 1 d PR B 2
H12C H 0.4490 0.0957 0.7978 0.283 Uiso 0.50 1 d PR B 2
C12X C 0.4552(5) 0.216(3) 0.7253(18) 0.189(9) Uiso 0.50 1 d PD B 1
H12D H 0.4604 0.2944 0.6965 0.283 Uiso 0.50 1 d PR B 1
H12E H 0.4719 0.1527 0.7280 0.283 Uiso 0.50 1 d PR B 1
H12F H 0.4518 0.2405 0.7794 0.283 Uiso 0.50 1 d PR B 1
C13 C 0.4340(3) -0.1974(18) 0.8026(11) 0.254(10) Uani 1 1 d D B .
H13A H 0.4381 -0.2832 0.7804 0.382 Uiso 1 1 d R . .
H13B H 0.4324 -0.2067 0.8595 0.382 Uiso 1 1 d R . .
H13C H 0.4507 -0.1373 0.7958 0.382 Uiso 1 1 d R . .
C14 C 0.3720(9) -0.228(3) 0.658(2) 0.206(11) Uiso 0.50 1 d P B 1
H14A H 0.3565 -0.1690 0.6299 0.309 Uiso 0.50 1 d PR B 1
H14B H 0.3620 -0.3034 0.6785 0.309 Uiso 0.50 1 d PR B 1
H14C H 0.3855 -0.2577 0.6202 0.309 Uiso 0.50 1 d PR B 1
C14X C 0.3765(8) -0.279(2) 0.697(2) 0.206(11) Uiso 0.50 1 d PD B 2
H14D H 0.3569 -0.2527 0.6677 0.309 Uiso 0.50 1 d PR B 2
H14E H 0.3733 -0.3444 0.7374 0.309 Uiso 0.50 1 d PR B 2
H14F H 0.3892 -0.3172 0.6596 0.309 Uiso 0.50 1 d PR B 2
C15 C 0.3778(4) -0.123(2) 0.8244(19) 0.154(5) Uiso 0.50 1 d PD B 1
H15A H 0.3661 -0.2062 0.8249 0.185 Uiso 0.50 1 calc PR B 1
H15B H 0.3930 -0.1232 0.8731 0.185 Uiso 0.50 1 calc PR B 1
C15X C 0.3833(3) -0.064(3) 0.8481(18) 0.154(5) Uiso 0.50 1 d PD B 2
H15C H 0.3879 -0.1288 0.8916 0.185 Uiso 0.50 1 calc PR B 2
H15D H 0.3939 0.0191 0.8649 0.185 Uiso 0.50 1 calc PR B 2
C16 C 0.3552(5) -0.009(3) 0.8328(10) 0.154(5) Uiso 0.50 1 d PD B 1
H16A H 0.3666 0.0717 0.8249 0.185 Uiso 0.50 1 calc PR B 1
H16B H 0.3393 -0.0167 0.7857 0.185 Uiso 0.50 1 calc PR B 1
C16X C 0.3484(4) -0.041(3) 0.8288(8) 0.154(5) Uiso 0.50 1 d PD B 2
H16C H 0.3378 -0.1251 0.8154 0.185 Uiso 0.50 1 calc PR B 2
H16D H 0.3439 0.0189 0.7827 0.185 Uiso 0.50 1 calc PR B 2
C17 C 0.3375(2) 0.0203(9) 0.9042(5) 0.087(3) Uani 1 1 d D . .
H17C H 0.3359 -0.0476 0.9452 0.105 Uiso 0.50 1 calc PR B 2
H17D H 0.3519 0.0888 0.9273 0.105 Uiso 0.50 1 calc PR B 2
H17A H 0.3349 -0.0618 0.9337 0.105 Uiso 0.50 1 calc PR B 1
H17B H 0.3495 0.0821 0.9412 0.105 Uiso 0.50 1 calc PR B 1
C18 C 0.30611(19) 0.0799(8) 0.8751(4) 0.064(2) Uani 1 1 d . B .
C19 C 0.3604(3) 0.5792(12) 0.4206(8) 0.103(3) Uani 1 1 d . . .
C20 C 0.3861(3) 0.4856(11) 0.4214(10) 0.166(6) Uani 1 1 d D . .
H20A H 0.3917 0.4764 0.3670 0.200 Uiso 0.50 1 calc PR C 1
H20B H 0.3801 0.3984 0.4396 0.200 Uiso 0.50 1 calc PR C 1
H20C H 0.3815 0.4272 0.3746 0.200 Uiso 0.50 1 calc PR C 2
H20D H 0.3867 0.4303 0.4696 0.200 Uiso 0.50 1 calc PR C 2
C21 C 0.4135(5) 0.539(4) 0.4790(18) 0.225(9) Uiso 0.50 1 d PD A 1
H21A H 0.4114 0.6357 0.4794 0.270 Uiso 0.50 1 calc PR A 1
H21B H 0.4110 0.5083 0.5331 0.270 Uiso 0.50 1 calc PR A 1
C21X C 0.4185(5) 0.542(4) 0.420(2) 0.225(9) Uiso 0.50 1 d PD A 2
H21C H 0.4316 0.4691 0.4070 0.270 Uiso 0.50 1 calc PR A 2
H21D H 0.4172 0.6051 0.3754 0.270 Uiso 0.50 1 calc PR A 2
C22 C 0.4469(5) 0.509(3) 0.467(2) 0.225(9) Uiso 0.50 1 d PD A 1
H22A H 0.4479 0.5051 0.4090 0.270 Uiso 0.50 1 calc PR A 1
H22B H 0.4523 0.4214 0.4894 0.270 Uiso 0.50 1 calc PR A 1
C22X C 0.4354(4) 0.612(3) 0.495(2) 0.225(9) Uiso 0.50 1 d PD A 2
H22C H 0.4234 0.5971 0.5390 0.270 Uiso 0.50 1 calc PR A 2
H22D H 0.4346 0.7071 0.4833 0.270 Uiso 0.50 1 calc PR A 2
C23 C 0.4818(10) 0.671(4) 0.6050(10) 0.261(10) Uiso 0.50 1 d PD A 1
H23A H 0.4966 0.7426 0.6133 0.391 Uiso 0.50 1 d PR A 1
H23B H 0.4896 0.5950 0.6367 0.391 Uiso 0.50 1 d PR A 1
H23C H 0.4624 0.6992 0.6216 0.391 Uiso 0.50 1 d PR A 1
C23X C 0.4768(9) 0.551(4) 0.6272(9) 0.261(10) Uiso 0.50 1 d PD D 2
H23D H 0.4678 0.6284 0.6493 0.391 Uiso 0.50 1 d PR D 2
H23E H 0.4976 0.5382 0.6541 0.391 Uiso 0.50 1 d PR D 2
H23F H 0.4644 0.4738 0.6353 0.391 Uiso 0.50 1 d PR D 2
C24 C 0.4828(12) 0.770(3) 0.478(3) 0.261(10) Uiso 0.50 1 d PD A 1
H24A H 0.4634 0.8118 0.4569 0.391 Uiso 0.50 1 d PR A 1
H24B H 0.4952 0.7602 0.4343 0.391 Uiso 0.50 1 d PR A 1
H24C H 0.4937 0.8249 0.5198 0.391 Uiso 0.50 1 d PR A 1
C24X C 0.4855(14) 0.714(3) 0.509(3) 0.261(10) Uiso 0.50 1 d PD E 2
H24D H 0.4781 0.7289 0.4527 0.391 Uiso 0.50 1 d PR E 2
H24E H 0.5077 0.7241 0.5186 0.391 Uiso 0.50 1 d PR E 2
H24F H 0.4762 0.7789 0.5415 0.391 Uiso 0.50 1 d PR E 2

loop_
_atom_site_aniso_label
_atom_site_aniso_U_11
_atom_site_aniso_U_22
_atom_site_aniso_U_33
_atom_site_aniso_U_23
_atom_site_aniso_U_13
_atom_site_aniso_U_12
Cu1 0.0499(6) 0.0532(5) 0.0423(5) -0.0027(4) 0.0042(3) -0.0003(4)
Si1 0.057(2) 0.211(4) 0.106(2) 0.022(2) 0.0087(16) 0.034(2)
Si2 0.177(4) 0.165(4) 0.138(3) 0.029(3) 0.077(3) 0.055(3)
Si3X 0.171(4) 0.198(7) 0.153(5) -0.005(5) 0.018(4) -0.064(5)
Si3 0.171(4) 0.198(7) 0.153(5) -0.005(5) 0.018(4) -0.064(5)
O1 0.049(3) 0.066(3) 0.060(3) -0.005(2) -0.004(2) -0.001(2)
O2 0.048(3) 0.069(3) 0.052(3) -0.004(2) -0.004(2) 0.001(2)
O3 0.074(4) 0.074(3) 0.063(3) 0.015(3) 0.008(3) -0.028(3)
O4 0.066(4) 0.060(3) 0.108(4) 0.006(3) 0.009(3) -0.005(3)
O5 0.134(8) 0.237(10) 0.215(10) 0.102(9) 0.093(7) 0.064(7)
O6 0.161(9) 0.183(8) 0.135(8) 0.026(7) 0.012(7) 0.032(7)
O7 0.103(6) 0.112(5) 0.105(5) 0.004(4) 0.024(4) 0.026(4)
N1 0.057(4) 0.054(3) 0.053(3) -0.006(3) 0.007(3) -0.003(3)
N2 0.091(6) 0.069(4) 0.044(3) 0.003(3) 0.007(3) 0.005(4)
N3 0.050(4) 0.055(3) 0.052(3) -0.001(3) 0.009(3) -0.003(3)
N4 0.095(6) 0.057(4) 0.076(5) 0.011(3) 0.009(4) -0.012(4)
C1 0.064(6) 0.073(5) 0.067(5) 0.000(4) 0.000(4) -0.006(4)
C2 0.116(9) 0.073(6) 0.069(6) 0.000(5) 0.028(5) -0.020(5)
C3 0.062(5) 0.056(4) 0.055(4) -0.001(4) 0.003(4) 0.000(4)
C4 0.065(6) 0.082(6) 0.077(5) 0.015(5) 0.001(4) -0.009(4)
C5 0.078(7) 0.088(6) 0.096(7) 0.036(5) 0.005(5) -0.004(5)
C6 0.059(5) 0.063(5) 0.048(4) -0.001(3) 0.008(3) -0.001(4)
C7 0.046(5) 0.061(4) 0.041(4) 0.007(3) 0.010(3) -0.003(3)
C8 0.041(5) 0.099(6) 0.062(5) -0.007(4) -0.006(3) -0.001(4)
C9 0.039(5) 0.117(7) 0.071(5) -0.008(5) -0.002(4) 0.001(4)
C10 0.061(7) 0.177(10) 0.093(7) -0.006(7) -0.012(5) -0.024(6)
C11 0.176(14) 0.246(16) 0.149(12) 0.039(11) 0.083(10) 0.079(12)
C13 0.28(3) 0.240(18) 0.23(2) 0.115(16) -0.009(17) 0.064(17)
C17 0.085(7) 0.086(6) 0.097(6) 0.019(5) 0.035(5) -0.003(5)
C18 0.068(6) 0.070(5) 0.059(5) 0.008(4) 0.026(4) 0.013(5)
C19 0.100(9) 0.112(8) 0.095(9) 0.004(7) 0.009(7) 0.011(7)
C20 0.118(11) 0.098(8) 0.273(18) -0.004(10) -0.011(11) 0.025(8)

loop_
_atom_type_symbol
_atom_type_description
_atom_type_scat_dispersion_real
_atom_type_scat_dispersion_imag
_atom_type_scat_source
C C 0.0033 0.0016 'International Tables Vol C Tables 4.2.6.8 and 6.1.1.4'
H H 0.0000 0.0000 'International Tables Vol C Tables 4.2.6.8 and 6.1.1.4'
Cu Cu 0.3201 1.2651 'International Tables Vol C Tables 4.2.6.8 and 6.1.1.4'
N N 0.0061 0.0033 'International Tables Vol C Tables 4.2.6.8 and 6.1.1.4'
O O 0.0106 0.0060 'International Tables Vol C Tables 4.2.6.8 and 6.1.1.4'
Si Si 0.0817 0.0704 'International Tables Vol C Tables 4.2.6.8 and 6.1.1.4'

loop_
_geom_angle_atom_site_label_1
_geom_angle_atom_site_label_2
_geom_angle_atom_site_label_3
_geom_angle
_geom_angle_site_symmetry_1
_geom_angle_site_symmetry_3
O1 Cu1 O3 96.11(19) . 4_556
O2 Cu1 O1 153.97(19) 7_556 .
O2 Cu1 O3 109.9(2) 7_556 4_556
N1 Cu1 O1 90.3(2) . .
N1 Cu1 O2 90.2(2) . 7_556
N1 Cu1 O3 88.9(2) . 4_556
N1 Cu1 N3 175.3(2) . .
N3 Cu1 O1 91.1(2) . .
N3 Cu1 O2 90.6(2) . 7_556
N3 Cu1 O3 86.5(2) . 4_556
O5 Si1 C10 109.4(5) . .
O5 Si1 C11 105.8(7) . .
O5 Si1 C12 95.4(11) . .
O5 Si1 C12X 121.2(11) . .
C10 Si1 C11 109.5(5) . .
C10 Si1 C12 118.6(11) . .
C10 Si1 C12X 104.2(11) . .
C11 Si1 C12X 106.5(12) . .
C12 Si1 C11 116.2(12) . .
C12 Si1 C12X 25.8(14) . .
O5 Si2 C13 106.7(7) . .
O5 Si2 C14 100.6(11) . .
O5 Si2 C14X 124.6(12) . .
O5 Si2 C15 121.4(9) . .
O5 Si2 C15X 104.0(10) . .
C13 Si2 C14 122.2(13) . .
C13 Si2 C14X 104.6(13) . .
C13 Si2 C15X 92.8(8) . .
C14X Si2 C14 24.8(16) . .
C14X Si2 C15X 118.8(15) . .
C15 Si2 C13 97.8(10) . .
C15 Si2 C14 109.7(15) . .
C15 Si2 C14X 97.6(15) . .
C15 Si2 C15X 21.2(11) . .
C15X Si2 C14 128.3(14) . .
O8 Si3X C22X 149.7(17) 5_666 .
C23X Si3X O8 89.7(17) . 5_666
C23X Si3X C22X 104(2) . .
C24X Si3X O8 111(3) . 5_666
C24X Si3X C22X 88(3) . .
C24X Si3X C23X 114(3) . .
O8 Si3 C22 73.9(13) . .
C23 Si3 O8 132(2) . .
C23 Si3 C22 125(2) . .
C23 Si3 C24 97(3) . .
C24 Si3 O8 105(3) . .
C24 Si3 C22 125(2) . .
C7 O1 Cu1 128.5(4) . .
C7 O2 Cu1 132.1(5) . 7_556
C18 O3 Cu1 134.7(5) . 4_546
Si2 O5 Si1 168.8(8) . .
Si3X O8 Si3 17.2(7) 5_666 5_666
Si3X O8 Si3 145.3(19) 5_666 .
Si3 O8 Si3 137.5(14) . 5_666
C1 N1 Cu1 127.5(5) . .
C3 N1 Cu1 127.3(5) . .
C3 N1 C1 105.2(6) . .
C2 N2 C3 107.9(6) . .
C4 N3 Cu1 125.5(5) . .
C6 N3 Cu1 128.5(5) . .
C6 N3 C4 105.9(6) . .
C5 N4 C6 107.7(7) . .
C2 C1 N1 109.5(7) . .
N2 C2 C1 106.6(7) . .
N1 C3 N2 110.8(7) . .
C5 C4 N3 107.8(7) . .
N4 C5 C4 108.2(8) . .
N3 C6 N4 110.4(7) . .
O1 C7 C8 116.8(6) . .
O2 C7 O1 125.3(6) . .
O2 C7 C8 118.0(6) . .
C9 C8 C7 116.2(6) . .
C8 C9 C10 116.0(7) . .
C9 C10 Si1 116.4(7) . .
C16 C15 Si2 120.6(18) . .
C16X C15X Si2 106.0(14) . .
C17 C16 C15 127.9(19) . .
C15X C16X C17 107.4(13) . .
C16 C17 C16X 16.3(19) . .
C18 C17 C16 111.0(10) . .
C18 C17 C16X 105.4(8) . .
O3 C18 C17 119.7(7) . .
O4 C18 O3 123.0(7) . .
O4 C18 C17 117.2(7) . .
O6 C19 O7 120.1(12) . .
O6 C19 C20 122.1(13) . .
O7 C19 C20 117.7(12) . .
C19 C20 C21 108.2(15) . .
C19 C20 C21X 118.1(18) . .
C21X C20 C21 39.5(17) . .
C22 C21 C20 121.9(18) . .
C22X C21X C20 121(2) . .
C21 C22 Si3 116.1(16) . .
C21X C22X Si3X 121(2) . .

loop_
_geom_bond_atom_site_label_1
_geom_bond_atom_site_label_2
_geom_bond_distance
_geom_bond_site_symmetry_2
Cu1 O1 2.005(5) .
Cu1 O2 1.999(4) 7_556
Cu1 O3 2.194(5) 4_556
Cu1 N1 1.967(6) .
Cu1 N3 1.972(5) .
Si1 O5 1.611(10) .
Si1 C10 1.850(11) .
Si1 C11 1.871(8) .
Si1 C12 1.871(8) .
Si1 C12X 1.871(8) .
Si2 O5 1.595(10) .
Si2 C13 1.871(8) .
Si2 C14 1.98(3) .
Si2 C14X 1.871(8) .
Si2 C15 1.60(3) .
Si2 C15X 1.95(3) .
Si3X O8 1.591(9) 5_666
Si3X C22X 1.861(7) .
Si3X C23X 1.557(5) .
Si3X C24X 1.557(5) .
Si3 O8 1.591(9) .
Si3 C22 1.861(7) .
Si3 C23 1.557(5) .
Si3 C24 1.557(5) .
O1 C7 1.253(8) .
O2 Cu1 1.999(4) 7_556
O2 C7 1.253(7) .
O3 Cu1 2.194(5) 4_546
O3 C18 1.256(9) .
O4 C18 1.251(9) .
O6 C19 1.189(12) .
O7 C19 1.244(12) .
O8 Si3X 1.591(9) 5_666
O8 Si3 2.02(3) 5_666
N1 C1 1.357(9) .
N1 C3 1.318(8) .
N2 C2 1.327(10) .
N2 C3 1.337(9) .
N3 C4 1.379(9) .
N3 C6 1.302(8) .
N4 C5 1.313(10) .
N4 C6 1.345(9) .
C1 C2 1.354(10) .
C4 C5 1.340(10) .
C7 C8 1.508(9) .
C8 C9 1.480(10) .
C9 C10 1.495(10) .
C15 C16 1.524(5) .
C15X C16X 1.524(5) .
C16 C17 1.524(5) .
C16X C17 1.524(5) .
C17 C18 1.506(10) .
C19 C20 1.457(14) .
C20 C21 1.517(5) .
C20 C21X 1.517(5) .
C21 C22 1.517(5) .
C21X C22X 1.517(5) .

loop_
_geom_hbond_atom_site_label_D
_geom_hbond_atom_site_label_H
_geom_hbond_atom_site_label_A
_geom_hbond_distance_DH
_geom_hbond_distance_HA
_geom_hbond_distance_DA
_geom_hbond_angle_DHA
_geom_hbond_site_symmetry_A
O7 H7 O4 0.85 1.72 2.567(8) 173.1 6_565
N2 H2 O3 0.86 1.93 2.744(8) 158.6 .
N4 H4 O4 0.93 1.99 2.861(9) 154.7 6_565
